data_7200214
loop_
_publ_author_name
'MacKinnon, Craig D.'
'Parent, Shawna L. M.'
'Mawhinney, Robert C.'
'Assoud, Abdeljalil'
'Robertson, Craig M.'

_publ_section_title
;
 5,5&#x2032;-Dicyano-2,2&#x2032;-bithiophene and
 3,3&#x2032;-dicyanobiphenyl: off-axis rod-like ligands for silver(I)
;
_journal_issue 1
_journal_name_full CrystEngComm
_journal_page_first 160
_journal_paper_doi 10.1039/b810479d
_journal_volume 11
_journal_year 2009
_chemical_formula_sum 'C20 H14 Ag Cl N2 O4'
_chemical_formula_weight 489.65
_chemical_name_systematic
;
?
;
_space_group_IT_number 14
_symmetry_cell_setting monoclinic
_symmetry_space_group_name_Hall '-P 2ybc'
_symmetry_space_group_name_H-M 'P 1 21/c 1'
_atom_sites_solution_hydrogens geom
_atom_sites_solution_primary direct
_atom_sites_solution_secondary difmap
_audit_creation_method SHELXL-97
_cell_angle_alpha 90.00
_cell_angle_beta 92.527(2)
_cell_angle_gamma 90.00
_cell_formula_units_Z 4
_cell_length_a 7.4242(6)
_cell_length_b 19.9968(17)
_cell_length_c 12.8576(10)
_cell_measurement_temperature 296(2)
_cell_volume 1907.0(3)
_computing_structure_refinement 'SHELXL-97 (Sheldrick, 1997)'
_computing_structure_solution 'SHELXS-97 (Sheldrick, 1990)'
_diffrn_ambient_temperature 296(2)
_diffrn_measured_fraction_theta_full 0.997
_diffrn_measured_fraction_theta_max 0.997
_diffrn_radiation_monochromator graphite
_diffrn_radiation_source 'fine-focus sealed tube'
_diffrn_radiation_type MoK\a
_diffrn_radiation_wavelength 0.71073
_diffrn_reflns_av_R_equivalents 0.0316
_diffrn_reflns_av_sigmaI/netI 0.0344
_diffrn_reflns_limit_h_max 9
_diffrn_reflns_limit_h_min -10
_diffrn_reflns_limit_k_max 28
_diffrn_reflns_limit_k_min -28
_diffrn_reflns_limit_l_max 18
_diffrn_reflns_limit_l_min -18
_diffrn_reflns_number 18166
_diffrn_reflns_theta_full 29.99
_diffrn_reflns_theta_max 29.99
_diffrn_reflns_theta_min 2.93
_exptl_absorpt_coefficient_mu 1.226
_exptl_absorpt_correction_T_max 0.8872
_exptl_absorpt_correction_T_min 0.8186
_exptl_absorpt_correction_type empirical
_exptl_absorpt_process_details 'APEX II'
_exptl_crystal_colour Colourless
_exptl_crystal_density_diffrn 1.705
_exptl_crystal_density_method 'not measured'
_exptl_crystal_description block
_exptl_crystal_F_000 976
_exptl_crystal_size_max 0.17
_exptl_crystal_size_mid 0.12
_exptl_crystal_size_min 0.10
_refine_diff_density_max 0.918
_refine_diff_density_min -0.638
_refine_diff_density_rms 0.085
_refine_ls_extinction_method none
_refine_ls_goodness_of_fit_ref 1.280
_refine_ls_hydrogen_treatment constr
_refine_ls_matrix_type full
_refine_ls_number_parameters 257
_refine_ls_number_reflns 5548
_refine_ls_number_restraints 6
_refine_ls_restrained_S_all 1.279
_refine_ls_R_factor_all 0.0530
_refine_ls_R_factor_gt 0.0422
_refine_ls_shift/su_max 0.001
_refine_ls_shift/su_mean 0.000
_refine_ls_structure_factor_coef Fsqd
_refine_ls_weighting_details 'calc w=1/[\s^2^(Fo^2^)+(0.0155P)^2^+1.5553P] where P=(Fo^2^+2Fc^2^)/3'
_refine_ls_weighting_scheme calc
_refine_ls_wR_factor_gt 0.0894
_refine_ls_wR_factor_ref 0.0941
_reflns_number_gt 4476
_reflns_number_total 5548
_reflns_threshold_expression >2sigma(I)
_cod_data_source_file b810479d.txt
_cod_data_source_block cdm15a_0m
_cod_depositor_comments
;
The following automatic conversions were performed:
'_symmetry_cell_setting' value 'Monoclinic' changed to 'monoclinic'
according to '/home/saulius/struct/CIF-dictionaries/cif_core.dic'
dictionary named 'cif_core.dic' version 2.4.1 from 2010-06-29.

Automatic conversion script
Id: cif_fix_enum 1527 2010-12-29 10:47:43Z saulius 
;
_cod_original_sg_symbol_H-M P2_1/c
_cod_database_code 7200214

loop_
_symmetry_equiv_pos_as_xyz
'x, y, z'
'-x, y+1/2, -z+1/2'
'-x, -y, -z'
'x, -y-1/2, z-1/2'

loop_
_atom_site_label
_atom_site_type_symbol
_atom_site_fract_x
_atom_site_fract_y
_atom_site_fract_z
_atom_site_U_iso_or_equiv
_atom_site_adp_type
_atom_site_occupancy
_atom_site_symmetry_multiplicity
_atom_site_calc_flag
_atom_site_refinement_flags
_atom_site_disorder_assembly
_atom_site_disorder_group
Ag1 Ag 0.22694(3) 0.515029(14) 0.505037(16) 0.04689(9) Uani 1 1 d . . .
Cl1 Cl -0.06146(12) 0.62453(4) 0.66544(6) 0.04576(19) Uani 1 1 d . . .
O1 O -0.0519(6) 0.69220(15) 0.6468(4) 0.1180(15) Uani 1 1 d . A .
O2 O -0.0854(7) 0.6175(3) 0.7712(3) 0.157(2) Uani 1 1 d . A .
O3 O 0.1102(4) 0.59112(17) 0.6573(3) 0.0919(10) Uani 1 1 d . A .
O4A O -0.2191(9) 0.5897(2) 0.6250(6) 0.094(2) Uani 0.673(7) 1 d PU A 1
O4B O -0.1269(19) 0.6054(5) 0.5656(12) 0.094(2) Uani 0.327(7) 1 d PU A 2
N1 N 0.4190(3) 0.48449(13) 0.62505(18) 0.0415(6) Uani 1 1 d . . .
N2 N 1.0703(4) 0.55650(13) 1.37651(18) 0.0410(6) Uani 1 1 d . . .
C1 C 0.4908(4) 0.47104(14) 0.7024(2) 0.0337(6) Uani 1 1 d . . .
C2 C 0.5788(3) 0.45413(14) 0.80040(18) 0.0296(5) Uani 1 1 d . . .
C3 C 0.5941(4) 0.38758(15) 0.8291(2) 0.0373(6) Uani 1 1 d . . .
H3A H 0.5530 0.3537 0.7845 0.045 Uiso 1 1 calc R . .
C4 C 0.6723(5) 0.37313(15) 0.9261(2) 0.0431(7) Uani 1 1 d . . .
H4A H 0.6839 0.3288 0.9473 0.052 Uiso 1 1 calc R . .
C5 C 0.7337(4) 0.42377(14) 0.99186(19) 0.0364(6) Uani 1 1 d . . .
H5A H 0.7850 0.4127 1.0569 0.044 Uiso 1 1 calc R . .
C6 C 0.7206(3) 0.49076(13) 0.96329(18) 0.0257(5) Uani 1 1 d . . .
C7 C 0.6408(3) 0.50559(13) 0.86578(18) 0.0279(5) Uani 1 1 d . . .
H7A H 0.6289 0.5499 0.8444 0.033 Uiso 1 1 calc R . .
C8 C 0.7870(3) 0.54557(12) 1.03361(18) 0.0260(5) Uani 1 1 d . . .
C9 C 0.7748(4) 0.61257(14) 1.0040(2) 0.0412(7) Uani 1 1 d . . .
H9A H 0.7255 0.6230 0.9382 0.049 Uiso 1 1 calc R . .
C10 C 0.8331(5) 0.66402(15) 1.0687(2) 0.0484(8) Uani 1 1 d . . .
H10A H 0.8214 0.7081 1.0464 0.058 Uiso 1 1 calc R . .
C11 C 0.9087(4) 0.65025(14) 1.1663(2) 0.0388(7) Uani 1 1 d . . .
H11A H 0.9494 0.6845 1.2102 0.047 Uiso 1 1 calc R . .
C12 C 0.9224(3) 0.58417(13) 1.19722(18) 0.0293(5) Uani 1 1 d . . .
C13 C 0.8629(3) 0.53205(13) 1.13258(18) 0.0268(5) Uani 1 1 d . . .
H13A H 0.8739 0.4881 1.1555 0.032 Uiso 1 1 calc R . .
C14 C 1.0048(4) 0.56834(13) 1.2976(2) 0.0321(5) Uani 1 1 d . . .
C15 C 0.5692(11) 0.7564(4) 0.3297(6) 0.113(3) Uani 1 1 d . . .
H15A H 0.6660 0.7729 0.2939 0.169 Uiso 1 1 calc R . .
C16 C 0.3931(13) 0.7782(2) 0.3065(4) 0.101(2) Uani 1 1 d . . .
H16A H 0.3695 0.8096 0.2543 0.121 Uiso 1 1 calc R . .
C17 C 0.2589(8) 0.7531(3) 0.3609(5) 0.0861(16) Uani 1 1 d . . .
H17A H 0.1410 0.7669 0.3458 0.103 Uiso 1 1 calc R . .
C18 C 0.2924(10) 0.7087(3) 0.4359(5) 0.0954(18) Uani 1 1 d . . .
H18A H 0.1978 0.6923 0.4735 0.143 Uiso 1 1 calc R . .
C19 C 0.4580(14) 0.6875(3) 0.4578(4) 0.104(2) Uani 1 1 d . . .
H19A H 0.4783 0.6561 0.5104 0.156 Uiso 1 1 calc R . .
C20 C 0.5938(9) 0.7098(4) 0.4069(7) 0.109(3) Uani 1 1 d . . .
H20A H 0.7092 0.6938 0.4233 0.164 Uiso 1 1 calc R . .

loop_
_atom_site_aniso_label
_atom_site_aniso_U_11
_atom_site_aniso_U_22
_atom_site_aniso_U_33
_atom_site_aniso_U_23
_atom_site_aniso_U_13
_atom_site_aniso_U_12
Ag1 0.04803(15) 0.06138(17) 0.02979(12) 0.00798(10) -0.01505(9) 0.00278(11)
Cl1 0.0682(5) 0.0259(3) 0.0432(4) -0.0025(3) 0.0020(3) 0.0033(3)
O1 0.137(3) 0.0344(16) 0.178(4) 0.036(2) -0.042(3) -0.0024(18)
O2 0.169(5) 0.211(6) 0.096(3) 0.044(3) 0.056(3) 0.006(4)
O3 0.081(2) 0.073(2) 0.121(3) -0.0262(19) -0.0035(19) 0.0213(17)
O4A 0.096(4) 0.047(3) 0.133(5) -0.013(3) -0.054(4) -0.007(2)
O4B 0.096(4) 0.047(3) 0.133(5) -0.013(3) -0.054(4) -0.007(2)
N1 0.0427(14) 0.0504(15) 0.0304(11) -0.0015(10) -0.0103(10) 0.0005(12)
N2 0.0526(15) 0.0365(13) 0.0324(12) 0.0024(10) -0.0140(11) -0.0047(11)
C1 0.0331(14) 0.0399(15) 0.0275(12) -0.0044(10) -0.0060(10) -0.0001(11)
C2 0.0281(12) 0.0373(14) 0.0227(11) -0.0024(10) -0.0052(9) 0.0023(10)
C3 0.0449(16) 0.0352(15) 0.0309(13) -0.0057(11) -0.0077(11) -0.0027(12)
C4 0.063(2) 0.0275(14) 0.0376(15) 0.0018(11) -0.0123(14) -0.0009(13)
C5 0.0496(17) 0.0326(14) 0.0260(12) 0.0032(10) -0.0105(11) -0.0002(12)
C6 0.0277(12) 0.0285(12) 0.0207(10) 0.0010(9) -0.0023(9) -0.0001(9)
C7 0.0290(12) 0.0312(13) 0.0229(11) 0.0004(9) -0.0055(9) 0.0017(10)
C8 0.0298(12) 0.0262(12) 0.0214(10) 0.0012(9) -0.0047(9) 0.0005(9)
C9 0.0615(19) 0.0295(14) 0.0306(13) 0.0041(11) -0.0186(13) 0.0002(13)
C10 0.075(2) 0.0250(14) 0.0428(16) 0.0035(12) -0.0232(15) -0.0005(14)
C11 0.0528(18) 0.0282(13) 0.0339(13) -0.0024(11) -0.0147(12) -0.0008(12)
C12 0.0317(13) 0.0329(13) 0.0228(11) 0.0012(9) -0.0055(9) 0.0002(10)
C13 0.0289(12) 0.0277(12) 0.0232(10) 0.0025(9) -0.0044(9) 0.0012(9)
C14 0.0374(14) 0.0296(13) 0.0286(12) 0.0001(10) -0.0079(10) -0.0034(11)
C15 0.140(6) 0.079(4) 0.125(5) -0.068(4) 0.059(5) -0.064(4)
C16 0.211(8) 0.040(2) 0.050(2) -0.0103(18) -0.015(4) 0.004(4)
C17 0.090(4) 0.070(3) 0.096(4) -0.044(3) -0.032(3) 0.015(3)
C18 0.136(5) 0.057(3) 0.095(4) -0.033(3) 0.024(4) -0.036(3)
C19 0.194(7) 0.046(3) 0.068(3) -0.018(2) -0.041(4) 0.013(4)
C20 0.091(4) 0.087(5) 0.145(6) -0.075(4) -0.053(4) 0.014(3)

loop_
_atom_type_symbol
_atom_type_description
_atom_type_scat_dispersion_real
_atom_type_scat_dispersion_imag
_atom_type_scat_source
C C 0.0033 0.0016 'International Tables Vol C Tables 4.2.6.8 and 6.1.1.4'
H H 0.0000 0.0000 'International Tables Vol C Tables 4.2.6.8 and 6.1.1.4'
N N 0.0061 0.0033 'International Tables Vol C Tables 4.2.6.8 and 6.1.1.4'
O O 0.0106 0.0060 'International Tables Vol C Tables 4.2.6.8 and 6.1.1.4'
Cl Cl 0.1484 0.1585 'International Tables Vol C Tables 4.2.6.8 and 6.1.1.4'
Ag Ag -0.8971 1.1015 'International Tables Vol C Tables 4.2.6.8 and 6.1.1.4'

loop_
_geom_angle_atom_site_label_1
_geom_angle_atom_site_label_2
_geom_angle_atom_site_label_3
_geom_angle
_geom_angle_site_symmetry_1
_geom_angle_site_symmetry_3
_geom_angle_publ_flag
N1 Ag1 N2 170.30(10) . 1_454 ?
O1 Cl1 O2 106.3(3) . . ?
O1 Cl1 O4B 97.4(5) . . ?
O2 Cl1 O4B 144.5(7) . . ?
O1 Cl1 O4A 117.4(3) . . ?
O2 Cl1 O4A 99.6(4) . . ?
O4B Cl1 O4A 45.2(6) . . ?
O1 Cl1 O3 112.9(2) . . ?
O2 Cl1 O3 100.1(3) . . ?
O4B Cl1 O3 94.5(6) . . ?
O4A Cl1 O3 117.1(3) . . ?
C1 N1 Ag1 165.1(3) . . ?
C14 N2 Ag1 165.8(3) . 1_656 ?
N1 C1 C2 179.3(3) . . ?
C3 C2 C7 121.9(2) . . ?
C3 C2 C1 119.3(2) . . ?
C7 C2 C1 118.8(2) . . ?
C4 C3 C2 117.9(2) . . ?
C3 C4 C5 120.8(3) . . ?
C4 C5 C6 121.7(2) . . ?
C5 C6 C7 117.6(2) . . ?
C5 C6 C8 122.0(2) . . ?
C7 C6 C8 120.3(2) . . ?
C2 C7 C6 120.1(2) . . ?
C9 C8 C13 117.0(2) . . ?
C9 C8 C6 121.7(2) . . ?
C13 C8 C6 121.3(2) . . ?
C10 C9 C8 122.4(2) . . ?
C11 C10 C9 120.2(3) . . ?
C10 C11 C12 118.3(2) . . ?
C11 C12 C13 121.8(2) . . ?
C11 C12 C14 119.4(2) . . ?
C13 C12 C14 118.8(2) . . ?
C12 C13 C8 120.3(2) . . ?
N2 C14 C12 179.3(3) . . ?
C20 C15 C16 117.5(6) . . ?
C17 C16 C15 118.8(5) . . ?
C18 C17 C16 120.7(6) . . ?
C19 C18 C17 120.9(6) . . ?
C20 C19 C18 121.1(6) . . ?
C19 C20 C15 121.1(6) . . ?

loop_
_geom_bond_atom_site_label_1
_geom_bond_atom_site_label_2
_geom_bond_distance
_geom_bond_site_symmetry_2
_geom_bond_publ_flag
Ag1 N1 2.143(2) . ?
Ag1 N2 2.145(2) 1_454 ?
Cl1 O1 1.377(3) . ?
Cl1 O2 1.386(4) . ?
Cl1 O4B 1.405(12) . ?
Cl1 O4A 1.439(5) . ?
Cl1 O3 1.447(3) . ?
N1 C1 1.139(3) . ?
N2 C14 1.131(3) . ?
N2 Ag1 2.145(2) 1_656 ?
C1 C2 1.434(3) . ?
C2 C3 1.384(4) . ?
C2 C7 1.394(3) . ?
C3 C4 1.383(4) . ?
C4 C5 1.384(4) . ?
C5 C6 1.391(4) . ?
C6 C7 1.395(3) . ?
C6 C8 1.491(3) . ?
C8 C9 1.395(4) . ?
C8 C13 1.395(3) . ?
C9 C10 1.381(4) . ?
C10 C11 1.380(4) . ?
C11 C12 1.382(4) . ?
C12 C13 1.393(3) . ?
C12 C14 1.439(3) . ?
C15 C20 1.367(10) . ?
C15 C16 1.398(9) . ?
C16 C17 1.340(8) . ?
C17 C18 1.327(8) . ?
C18 C19 1.319(9) . ?
C19 C20 1.305(9) . ?
